data_2220990
loop_
_publ_author_name
'Parthiban, P.'
'Ramkumar, V.'
'Kim, Min Sung'
'Kabilan, S.'
'Jeong, Yeon Tae'

_publ_section_title
;
 2,4-Bis(4-chlorophenyl)-3-azabicyclo[3.3.1]nonan-9-one
;
_journal_coeditor_code BQ2124
_journal_issue 3
_journal_name_full 'Acta Crystallographica Section E'
_journal_page_first o609
_journal_paper_doi 10.1107/S160053680900590X
_journal_volume 65
_journal_year 2009
_chemical_formula_iupac 'C20 H19 Cl2 N O'
_chemical_formula_moiety 'C20 H19 Cl2 N O'
_chemical_formula_sum 'C20 H19 Cl2 N O'
_chemical_formula_weight 360.26
_chemical_name_systematic
;
2,4-Bis(4-chlorophenyl)-3-azabicyclo[3.3.1]nonan-9-one
;
_space_group_IT_number 14
_symmetry_cell_setting monoclinic
_symmetry_space_group_name_Hall '-P 2yn'
_symmetry_space_group_name_H-M 'P 1 21/n 1'
_atom_sites_solution_hydrogens geom
_atom_sites_solution_primary direct
_atom_sites_solution_secondary difmap
_audit_creation_method SHELXL-97
_cell_angle_alpha 90.00
_cell_angle_beta 116.1490(10)
_cell_angle_gamma 90.00
_cell_formula_units_Z 4
_cell_length_a 16.2589(4)
_cell_length_b 6.8983(2)
_cell_length_c 18.1291(5)
_cell_measurement_reflns_used 4308
_cell_measurement_temperature 298(2)
_cell_measurement_theta_max 26.30
_cell_measurement_theta_min 2.79
_cell_volume 1825.23(9)
_computing_cell_refinement 'APEX2 (Bruker, 2004)'
_computing_data_collection 'APEX2 (Bruker, 2004)'
_computing_data_reduction 'SAINT-Plus (Bruker, 2004)'
_computing_molecular_graphics 'ORTEP-3 (Farrugia, 1997)'
_computing_publication_material 'SHELXL97 (Sheldrick, 2008)'
_computing_structure_refinement 'SHELXL97 (Sheldrick, 2008)'
_computing_structure_solution 'SHELXS97 (Sheldrick, 2008)'
_diffrn_ambient_temperature 298(2)
_diffrn_measured_fraction_theta_full 0.994
_diffrn_measured_fraction_theta_max 0.957
_diffrn_measurement_device_type 'Bruker APEXII CCD area-detector'
_diffrn_measurement_method '\f and \w'
_diffrn_radiation_monochromator graphite
_diffrn_radiation_source 'fine-focus sealed tube'
_diffrn_radiation_type MoK\a
_diffrn_radiation_wavelength 0.71073
_diffrn_reflns_av_R_equivalents 0.0210
_diffrn_reflns_av_sigmaI/netI 0.0274
_diffrn_reflns_limit_h_max 20
_diffrn_reflns_limit_h_min -21
_diffrn_reflns_limit_k_max 9
_diffrn_reflns_limit_k_min -9
_diffrn_reflns_limit_l_max 25
_diffrn_reflns_limit_l_min -15
_diffrn_reflns_number 15050
_diffrn_reflns_theta_full 25.00
_diffrn_reflns_theta_max 29.77
_diffrn_reflns_theta_min 2.25
_exptl_absorpt_coefficient_mu 0.362
_exptl_absorpt_correction_T_max 0.9150
_exptl_absorpt_correction_T_min 0.8630
_exptl_absorpt_correction_type multi-scan
_exptl_absorpt_process_details '(SADABS; Bruker, 1999)'
_exptl_crystal_colour colourless
_exptl_crystal_density_diffrn 1.311
_exptl_crystal_density_method 'not measured'
_exptl_crystal_description Rectangular
_exptl_crystal_F_000 752
_exptl_crystal_size_max 0.42
_exptl_crystal_size_mid 0.38
_exptl_crystal_size_min 0.25
_refine_diff_density_max 0.384
_refine_diff_density_min -0.418
_refine_ls_extinction_method none
_refine_ls_goodness_of_fit_ref 1.017
_refine_ls_hydrogen_treatment mixed
_refine_ls_matrix_type full
_refine_ls_number_parameters 221
_refine_ls_number_reflns 4997
_refine_ls_number_restraints 0
_refine_ls_restrained_S_all 1.017
_refine_ls_R_factor_all 0.0782
_refine_ls_R_factor_gt 0.0463
_refine_ls_shift/su_max 0.000
_refine_ls_shift/su_mean 0.000
_refine_ls_structure_factor_coef Fsqd
_refine_ls_weighting_details 'calc w=1/[\s^2^(Fo^2^)+(0.0602P)^2^+0.4485P] where P=(Fo^2^+2Fc^2^)/3'
_refine_ls_weighting_scheme calc
_refine_ls_wR_factor_gt 0.1170
_refine_ls_wR_factor_ref 0.1350
_reflns_number_gt 3241
_reflns_number_total 4997
_reflns_threshold_expression I>2\s(I)
_cod_data_source_file bq2124.cif
_cod_data_source_block I
_cod_depositor_comments
;
The following automatic conversions were performed:
'_symmetry_cell_setting' value 'Monoclinic' changed to 'monoclinic'
according to '/home/saulius/struct/CIF-dictionaries/cif_core.dic'
dictionary named 'cif_core.dic' version 2.4.1 from 2010-06-29.

Automatic conversion script
Id: cif_fix_enum 1527 2010-12-29 10:47:43Z saulius 

The following automatic conversions were performed:

'_symmetry_cell_setting' value 'Monoclinic' changed to 'monoclinic'
according to /home/saulius/struct/CIF-dictionaries/cif_core.dic
dictionary named 'cif_core.dic' version 2.4.1 from 2010-06-29.

Automatic conversion script
Id: cif_fix_values 1715 2011-07-08 13:25:40Z adriana 
;
_cod_original_sg_symbol_H-M 'P 21/n'
_cod_database_code 2220990
_cod_database_fobs_code 2220990

loop_
_symmetry_equiv_pos_as_xyz
'x, y, z'
'-x+1/2, y+1/2, -z+1/2'
'-x, -y, -z'
'x-1/2, -y-1/2, z-1/2'

loop_
_atom_site_type_symbol
_atom_site_label
_atom_site_fract_x
_atom_site_fract_y
_atom_site_fract_z
_atom_site_U_iso_or_equiv
_atom_site_adp_type
_atom_site_calc_flag
_atom_site_refinement_flags
_atom_site_occupancy
_atom_site_disorder_assembly
_atom_site_disorder_group
C C1 0.33305(11) 0.1260(2) 0.01759(10) 0.0384(3) Uani d . 1 . .
H H1 0.3907 0.1019 0.0665 0.046 Uiso calc R 1 . .
C C2 0.29289(11) -0.0738(2) -0.02171(10) 0.0410(4) Uani d . 1 . .
H H2 0.3380 -0.1414 -0.0345 0.049 Uiso calc R 1 . .
C C3 0.20110(12) -0.0678(3) -0.09929(11) 0.0533(4) Uani d . 1 . .
H H3A 0.2079 0.0135 -0.1399 0.064 Uiso calc R 1 . .
H H3B 0.1864 -0.1977 -0.1219 0.064 Uiso calc R 1 . .
C C4 0.12129(12) 0.0082(3) -0.08496(12) 0.0581(5) Uani d . 1 . .
H H4A 0.1268 0.1478 -0.0779 0.070 Uiso calc R 1 . .
H H4B 0.0643 -0.0190 -0.1330 0.070 Uiso calc R 1 . .
C C5 0.11811(12) -0.0827(3) -0.00979(12) 0.0534(5) Uani d . 1 . .
H H5A 0.0944 -0.2136 -0.0235 0.064 Uiso calc R 1 . .
H H5B 0.0756 -0.0096 0.0037 0.064 Uiso calc R 1 . .
C C6 0.21147(11) -0.0905(2) 0.06658(11) 0.0418(4) Uani d . 1 . .
H H6 0.2052 -0.1688 0.1090 0.050 Uiso calc R 1 . .
C C7 0.25223(11) 0.1109(2) 0.10384(10) 0.0375(3) Uani d . 1 . .
H H7 0.3106 0.0893 0.1524 0.045 Uiso calc R 1 . .
C C8 0.27891(11) -0.1870(2) 0.04285(10) 0.0390(4) Uani d . 1 . .
C C9 0.35398(11) 0.2533(2) -0.03978(10) 0.0414(4) Uani d . 1 . .
C C10 0.29057(13) 0.3777(3) -0.09592(12) 0.0544(5) Uani d . 1 . .
H H10 0.2316 0.3836 -0.1000 0.065 Uiso calc R 1 . .
C C11 0.31400(15) 0.4943(3) -0.14645(12) 0.0615(5) Uani d . 1 . .
H H11 0.2710 0.5776 -0.1841 0.074 Uiso calc R 1 . .
C C12 0.40091(16) 0.4852(3) -0.14022(12) 0.0584(5) Uani d . 1 . .
C C13 0.46439(15) 0.3618(3) -0.08633(14) 0.0654(6) Uani d . 1 . .
H H13 0.5228 0.3545 -0.0835 0.078 Uiso calc R 1 . .
C C14 0.44093(13) 0.2474(3) -0.03588(13) 0.0555(5) Uani d . 1 . .
H H14 0.4845 0.1646 0.0015 0.067 Uiso calc R 1 . .
C C15 0.18866(11) 0.2164(2) 0.13081(10) 0.0385(3) Uani d . 1 . .
C C16 0.17785(12) 0.1464(3) 0.19803(11) 0.0473(4) Uani d . 1 . .
H H16 0.2125 0.0407 0.2271 0.057 Uiso calc R 1 . .
C C17 0.11692(13) 0.2301(3) 0.22247(11) 0.0528(4) Uani d . 1 . .
H H17 0.1097 0.1804 0.2670 0.063 Uiso calc R 1 . .
C C18 0.06701(12) 0.3877(3) 0.18023(12) 0.0509(4) Uani d . 1 . .
C C19 0.07748(13) 0.4646(3) 0.11480(12) 0.0540(5) Uani d . 1 . .
H H19 0.0446 0.5740 0.0877 0.065 Uiso calc R 1 . .
C C20 0.13769(12) 0.3765(2) 0.08997(11) 0.0471(4) Uani d . 1 . .
H H20 0.1440 0.4259 0.0450 0.057 Uiso calc R 1 . .
Cl Cl1 -0.01108(4) 0.49239(10) 0.21027(4) 0.0838(2) Uani d . 1 . .
Cl Cl2 0.43337(5) 0.64178(11) -0.19813(4) 0.0956(3) Uani d . 1 . .
N N1 0.27045(9) 0.2229(2) 0.04419(9) 0.0401(3) Uani d . 1 . .
O O1 0.31840(9) -0.33704(16) 0.07301(8) 0.0515(3) Uani d . 1 . .
H H1A 0.2917(13) 0.334(3) 0.0645(12) 0.058(6) Uiso d . 1 . .

loop_
_atom_site_aniso_label
_atom_site_aniso_U_11
_atom_site_aniso_U_22
_atom_site_aniso_U_33
_atom_site_aniso_U_12
_atom_site_aniso_U_13
_atom_site_aniso_U_23
C1 0.0379(8) 0.0331(8) 0.0479(9) -0.0024(6) 0.0223(7) 0.0015(7)
C2 0.0440(9) 0.0329(8) 0.0532(9) -0.0007(7) 0.0278(8) -0.0020(7)
C3 0.0591(11) 0.0489(10) 0.0498(10) -0.0103(9) 0.0221(9) -0.0051(8)
C4 0.0413(10) 0.0552(12) 0.0634(12) -0.0046(8) 0.0100(9) -0.0021(10)
C5 0.0407(9) 0.0473(10) 0.0750(13) -0.0100(8) 0.0279(9) -0.0112(9)
C6 0.0462(9) 0.0304(8) 0.0578(10) -0.0030(7) 0.0312(8) 0.0018(7)
C7 0.0387(8) 0.0317(7) 0.0458(9) 0.0003(6) 0.0218(7) 0.0016(7)
C8 0.0401(8) 0.0273(7) 0.0514(9) -0.0059(6) 0.0219(7) -0.0053(7)
C9 0.0470(9) 0.0327(8) 0.0530(9) -0.0049(7) 0.0298(8) -0.0023(7)
C10 0.0526(11) 0.0557(11) 0.0635(11) 0.0042(9) 0.0334(9) 0.0110(9)
C11 0.0770(14) 0.0560(12) 0.0556(11) 0.0002(10) 0.0331(11) 0.0112(9)
C12 0.0821(14) 0.0544(11) 0.0527(10) -0.0244(10) 0.0424(10) -0.0081(9)
C13 0.0637(13) 0.0668(13) 0.0862(15) -0.0121(11) 0.0517(12) 0.0008(12)
C14 0.0514(11) 0.0483(10) 0.0781(13) -0.0017(8) 0.0387(10) 0.0053(9)
C15 0.0397(8) 0.0334(8) 0.0445(8) -0.0023(6) 0.0205(7) -0.0035(7)
C16 0.0531(10) 0.0452(10) 0.0471(9) 0.0052(8) 0.0254(8) 0.0035(8)
C17 0.0584(11) 0.0601(12) 0.0475(10) -0.0022(9) 0.0305(9) -0.0062(9)
C18 0.0442(10) 0.0534(11) 0.0576(11) -0.0012(8) 0.0249(9) -0.0186(9)
C19 0.0515(11) 0.0435(10) 0.0654(12) 0.0096(8) 0.0243(9) -0.0027(9)
C20 0.0534(10) 0.0394(9) 0.0528(10) 0.0025(8) 0.0274(8) 0.0022(8)
Cl1 0.0721(4) 0.0962(5) 0.0986(5) 0.0135(3) 0.0519(3) -0.0262(4)
Cl2 0.1246(6) 0.1079(5) 0.0667(4) -0.0502(4) 0.0535(4) 0.0061(3)
N1 0.0490(8) 0.0274(6) 0.0524(8) -0.0046(6) 0.0302(7) -0.0020(6)
O1 0.0613(8) 0.0313(6) 0.0686(8) 0.0042(5) 0.0347(7) 0.0037(6)

loop_
_atom_type_symbol
_atom_type_description
_atom_type_scat_dispersion_real
_atom_type_scat_dispersion_imag
_atom_type_scat_source
C C 0.0033 0.0016 'International Tables Vol C Tables 4.2.6.8 and 6.1.1.4'
H H 0.0000 0.0000 'International Tables Vol C Tables 4.2.6.8 and 6.1.1.4'
N N 0.0061 0.0033 'International Tables Vol C Tables 4.2.6.8 and 6.1.1.4'
O O 0.0106 0.0060 'International Tables Vol C Tables 4.2.6.8 and 6.1.1.4'
Cl Cl 0.1484 0.1585 'International Tables Vol C Tables 4.2.6.8 and 6.1.1.4'

loop_
_geom_angle_atom_site_label_1
_geom_angle_atom_site_label_2
_geom_angle_atom_site_label_3
_geom_angle_site_symmetry_1
_geom_angle_site_symmetry_3
_geom_angle
_geom_angle_publ_flag
N1 C1 C9 . . 111.16(13) ?
N1 C1 C2 . . 110.05(12) ?
C9 C1 C2 . . 112.08(13) ?
N1 C1 H1 . . 107.8 ?
C9 C1 H1 . . 107.8 ?
C2 C1 H1 . . 107.8 ?
C8 C2 C3 . . 107.89(13) ?
C8 C2 C1 . . 106.25(13) ?
C3 C2 C1 . . 115.97(14) ?
C8 C2 H2 . . 108.8 ?
C3 C2 H2 . . 108.8 ?
C1 C2 H2 . . 108.8 ?
C4 C3 C2 . . 114.21(15) ?
C4 C3 H3A . . 108.7 ?
C2 C3 H3A . . 108.7 ?
C4 C3 H3B . . 108.7 ?
C2 C3 H3B . . 108.7 ?
H3A C3 H3B . . 107.6 ?
C5 C4 C3 . . 112.21(16) ?
C5 C4 H4A . . 109.2 ?
C3 C4 H4A . . 109.2 ?
C5 C4 H4B . . 109.2 ?
C3 C4 H4B . . 109.2 ?
H4A C4 H4B . . 107.9 ?
C4 C5 C6 . . 114.24(14) ?
C4 C5 H5A . . 108.7 ?
C6 C5 H5A . . 108.7 ?
C4 C5 H5B . . 108.7 ?
C6 C5 H5B . . 108.7 ?
H5A C5 H5B . . 107.6 ?
C8 C6 C5 . . 108.27(14) ?
C8 C6 C7 . . 107.15(12) ?
C5 C6 C7 . . 114.88(14) ?
C8 C6 H6 . . 108.8 ?
C5 C6 H6 . . 108.8 ?
C7 C6 H6 . . 108.8 ?
N1 C7 C15 . . 112.03(12) ?
N1 C7 C6 . . 109.68(13) ?
C15 C7 C6 . . 110.42(12) ?
N1 C7 H7 . . 108.2 ?
C15 C7 H7 . . 108.2 ?
C6 C7 H7 . . 108.2 ?
O1 C8 C6 . . 123.91(15) ?
O1 C8 C2 . . 124.16(15) ?
C6 C8 C2 . . 111.92(13) ?
C10 C9 C14 . . 118.01(16) ?
C10 C9 C1 . . 123.14(15) ?
C14 C9 C1 . . 118.85(16) ?
C9 C10 C11 . . 120.76(18) ?
C9 C10 H10 . . 119.6 ?
C11 C10 H10 . . 119.6 ?
C12 C11 C10 . . 119.42(19) ?
C12 C11 H11 . . 120.3 ?
C10 C11 H11 . . 120.3 ?
C13 C12 C11 . . 121.07(17) ?
C13 C12 Cl2 . . 118.99(16) ?
C11 C12 Cl2 . . 119.86(18) ?
C12 C13 C14 . . 119.24(19) ?
C12 C13 H13 . . 120.4 ?
C14 C13 H13 . . 120.4 ?
C13 C14 C9 . . 121.49(19) ?
C13 C14 H14 . . 119.3 ?
C9 C14 H14 . . 119.3 ?
C20 C15 C16 . . 117.94(15) ?
C20 C15 C7 . . 123.06(14) ?
C16 C15 C7 . . 118.96(14) ?
C17 C16 C15 . . 121.48(17) ?
C17 C16 H16 . . 119.3 ?
C15 C16 H16 . . 119.3 ?
C18 C17 C16 . . 119.03(17) ?
C18 C17 H17 . . 120.5 ?
C16 C17 H17 . . 120.5 ?
C17 C18 C19 . . 121.29(16) ?
C17 C18 Cl1 . . 119.16(15) ?
C19 C18 Cl1 . . 119.55(15) ?
C18 C19 C20 . . 118.97(17) ?
C18 C19 H19 . . 120.5 ?
C20 C19 H19 . . 120.5 ?
C15 C20 C19 . . 121.25(17) ?
C15 C20 H20 . . 119.4 ?
C19 C20 H20 . . 119.4 ?
C7 N1 C1 . . 113.48(12) ?
C7 N1 H1A . . 109.2(14) ?
C1 N1 H1A . . 110.1(13) ?

loop_
_geom_bond_atom_site_label_1
_geom_bond_atom_site_label_2
_geom_bond_site_symmetry_2
_geom_bond_distance
_geom_bond_publ_flag
C1 N1 . 1.466(2) ?
C1 C9 . 1.511(2) ?
C1 C2 . 1.557(2) ?
C1 H1 . 0.9800 ?
C2 C8 . 1.505(2) ?
C2 C3 . 1.535(2) ?
C2 H2 . 0.9800 ?
C3 C4 . 1.524(3) ?
C3 H3A . 0.9700 ?
C3 H3B . 0.9700 ?
C4 C5 . 1.522(3) ?
C4 H4A . 0.9700 ?
C4 H4B . 0.9700 ?
C5 C6 . 1.540(3) ?
C5 H5A . 0.9700 ?
C5 H5B . 0.9700 ?
C6 C8 . 1.499(2) ?
C6 C7 . 1.559(2) ?
C6 H6 . 0.9800 ?
C7 N1 . 1.462(2) ?
C7 C15 . 1.511(2) ?
C7 H7 . 0.9800 ?
C8 O1 . 1.2137(19) ?
C9 C10 . 1.382(3) ?
C9 C14 . 1.385(2) ?
C10 C11 . 1.393(3) ?
C10 H10 . 0.9300 ?
C11 C12 . 1.368(3) ?
C11 H11 . 0.9300 ?
C12 C13 . 1.363(3) ?
C12 Cl2 . 1.7422(18) ?
C13 C14 . 1.383(3) ?
C13 H13 . 0.9300 ?
C14 H14 . 0.9300 ?
C15 C20 . 1.383(2) ?
C15 C16 . 1.392(2) ?
C16 C17 . 1.378(2) ?
C16 H16 . 0.9300 ?
C17 C18 . 1.371(3) ?
C17 H17 . 0.9300 ?
C18 C19 . 1.377(3) ?
C18 Cl1 . 1.7433(17) ?
C19 C20 . 1.385(2) ?
C19 H19 . 0.9300 ?
C20 H20 . 0.9300 ?
N1 H1A . 0.85(2) ?

loop_
_geom_hbond_atom_site_label_D
_geom_hbond_atom_site_label_H
_geom_hbond_atom_site_label_A
_geom_hbond_site_symmetry_A
_geom_hbond_distance_DH
_geom_hbond_distance_HA
_geom_hbond_distance_DA
_geom_hbond_angle_DHA
N1 H1A O1 1_565 0.85(2) 2.31(2) 3.1202(18) 160.2(18)

loop_
_geom_torsion_atom_site_label_1
_geom_torsion_atom_site_label_2
_geom_torsion_atom_site_label_3
_geom_torsion_atom_site_label_4
_geom_torsion_site_symmetry_1
_geom_torsion_site_symmetry_2
_geom_torsion_site_symmetry_3
_geom_torsion_site_symmetry_4
_geom_torsion
_geom_torsion_publ_flag
N1 C1 C2 C8 . . . . -57.87(16) ?
C9 C1 C2 C8 . . . . 177.89(13) ?
N1 C1 C2 C3 . . . . 61.99(18) ?
C9 C1 C2 C3 . . . . -62.25(18) ?
C8 C2 C3 C4 . . . . 53.9(2) ?
C1 C2 C3 C4 . . . . -65.1(2) ?
C2 C3 C4 C5 . . . . -46.3(2) ?
C3 C4 C5 C6 . . . . 45.7(2) ?
C4 C5 C6 C8 . . . . -53.0(2) ?
C4 C5 C6 C7 . . . . 66.6(2) ?
C8 C6 C7 N1 . . . . 57.05(17) ?
C5 C6 C7 N1 . . . . -63.26(17) ?
C8 C6 C7 C15 . . . . -179.02(13) ?
C5 C6 C7 C15 . . . . 60.67(18) ?
C5 C6 C8 O1 . . . . -118.50(18) ?
C7 C6 C8 O1 . . . . 117.07(17) ?
C5 C6 C8 C2 . . . . 62.45(17) ?
C7 C6 C8 C2 . . . . -61.98(17) ?
C3 C2 C8 O1 . . . . 118.08(18) ?
C1 C2 C8 O1 . . . . -116.94(17) ?
C3 C2 C8 C6 . . . . -62.87(17) ?
C1 C2 C8 C6 . . . . 62.11(17) ?
N1 C1 C9 C10 . . . . -35.0(2) ?
C2 C1 C9 C10 . . . . 88.57(19) ?
N1 C1 C9 C14 . . . . 144.36(16) ?
C2 C1 C9 C14 . . . . -92.02(19) ?
C14 C9 C10 C11 . . . . -0.5(3) ?
C1 C9 C10 C11 . . . . 178.93(17) ?
C9 C10 C11 C12 . . . . 0.0(3) ?
C10 C11 C12 C13 . . . . 1.1(3) ?
C10 C11 C12 Cl2 . . . . -175.72(16) ?
C11 C12 C13 C14 . . . . -1.5(3) ?
Cl2 C12 C13 C14 . . . . 175.27(16) ?
C12 C13 C14 C9 . . . . 1.0(3) ?
C10 C9 C14 C13 . . . . 0.0(3) ?
C1 C9 C14 C13 . . . . -179.45(18) ?
N1 C7 C15 C20 . . . . 14.1(2) ?
C6 C7 C15 C20 . . . . -108.49(17) ?
N1 C7 C15 C16 . . . . -168.34(15) ?
C6 C7 C15 C16 . . . . 69.09(19) ?
C20 C15 C16 C17 . . . . 1.5(3) ?
C7 C15 C16 C17 . . . . -176.24(16) ?
C15 C16 C17 C18 . . . . -1.0(3) ?
C16 C17 C18 C19 . . . . -0.8(3) ?
C16 C17 C18 Cl1 . . . . 179.30(14) ?
C17 C18 C19 C20 . . . . 2.0(3) ?
Cl1 C18 C19 C20 . . . . -178.05(14) ?
C16 C15 C20 C19 . . . . -0.2(3) ?
C7 C15 C20 C19 . . . . 177.44(16) ?
C18 C19 C20 C15 . . . . -1.5(3) ?
C15 C7 N1 C1 . . . . 179.14(13) ?
C6 C7 N1 C1 . . . . -57.87(17) ?
C9 C1 N1 C7 . . . . -176.47(13) ?
C2 C1 N1 C7 . . . . 58.76(17) ?

loop_
_cod_related_entry_id
_cod_related_entry_database
_cod_related_entry_code
1 ChemSpider 288586
